data_4306080
loop_
_publ_author_name
'Blanca R. Manzano'
'F\'elix A. Jal\'on'
'M. Laura Soriano'
'M. Carmen Carri\'on'
'M. Pilar Carranza'
'Kurt Mereiter'
'Ana M. Rodr\'iguez'
'Antonio de la Hoz'
'Ana S\'anchez-Migall\'on'

_publ_contact_author
;
Blanca R. Manzano
Departamento de Qu\'imica In\'organica, Org\'anica y Bioqu\'imica
Facultad de Qu\'imicas
Universidad Castilla La Mancha
13071-Ciudad Real 
Spain
;
_publ_contact_author_email Blanca.Manzano@uclm.es
_publ_contact_author_fax '+34 926 295318'
_publ_contact_author_phone '+34 926 295300'
_publ_section_title
;
Anion-Dependent Self-Assembly of Silver(I) and Diaminotriazines to
Coordination Polymers: Non-Covalent Bonds and Role Interchange between
Silver and Hydrogen Bonds
;
_journal_name_full 'Inorganic Chemistry'
_journal_page_first 8957
_journal_page_last 8971
_journal_paper_doi 10.1021/ic800997d
_journal_volume 47
_journal_year 2008
_chemical_formula_moiety 'C18 H20 Ag3 N10 O, 2(C3 H6 O), 3(B F4)'
_chemical_formula_sum 'C24 H32 Ag3 B3 F12 N10 O3'
_chemical_formula_weight 1092.64
_chemical_name_common '1340 Blanca Ag-paper compound 7'
_chemical_name_systematic
; 
 ? 
;
_space_group_IT_number 15
_symmetry_cell_setting monoclinic
_symmetry_space_group_name_Hall '-C 2yc'
_symmetry_space_group_name_H-M 'C 1 2/c 1'
_atom_sites_solution_hydrogens geom
_atom_sites_solution_primary direct
_atom_sites_solution_secondary difmap
_audit_creation_method SHELXL-97
_cell_angle_alpha 90.00
_cell_angle_beta 109.3380(10)
_cell_angle_gamma 90.00
_cell_formula_units_Z 4
_cell_length_a 23.5390(6)
_cell_length_b 13.8679(4)
_cell_length_c 11.7781(3)
_cell_measurement_reflns_used 9065
_cell_measurement_temperature 100(2)
_cell_measurement_theta_max 29.92
_cell_measurement_theta_min 2.29
_cell_volume 3627.88(17)
_computing_cell_refinement 'Bruker SAINT'
_computing_data_collection 'Bruker SMART'
_computing_data_reduction 'Bruker SAINT, SADABS, XPREP'
_computing_molecular_graphics 'Bruker SHELXTL'
_computing_publication_material 'Bruker SHELXTL'
_computing_structure_refinement 'SHELXL-97 (Sheldrick, 1997)'
_computing_structure_solution 'SHELXS-97 (Sheldrick, 1997)'
_diffrn_ambient_temperature 100(2)
_diffrn_measured_fraction_theta_full 0.994
_diffrn_measured_fraction_theta_max 0.994
_diffrn_measurement_device_type 'CCD area detector'
_diffrn_measurement_method 'phi and omega scans'
_diffrn_radiation_monochromator graphite
_diffrn_radiation_source 'fine-focus sealed tube'
_diffrn_radiation_type MoK\a
_diffrn_radiation_wavelength 0.71073
_diffrn_reflns_av_R_equivalents 0.0285
_diffrn_reflns_av_sigmaI/netI 0.0182
_diffrn_reflns_limit_h_max 31
_diffrn_reflns_limit_h_min -32
_diffrn_reflns_limit_k_max 19
_diffrn_reflns_limit_k_min -17
_diffrn_reflns_limit_l_max 16
_diffrn_reflns_limit_l_min -16
_diffrn_reflns_number 31036
_diffrn_reflns_theta_full 29.95
_diffrn_reflns_theta_max 29.95
_diffrn_reflns_theta_min 2.29
_diffrn_standards_decay_% 0
_exptl_absorpt_coefficient_mu 1.710
_exptl_absorpt_correction_T_max 0.95
_exptl_absorpt_correction_T_min 0.57
_exptl_absorpt_correction_type multi-scan
_exptl_absorpt_process_details 'program SADABS'
_exptl_crystal_colour white
_exptl_crystal_density_diffrn 2.000
_exptl_crystal_density_method 'not measured'
_exptl_crystal_description plate
_exptl_crystal_F_000 2136
_exptl_crystal_size_max 0.55
_exptl_crystal_size_mid 0.32
_exptl_crystal_size_min 0.03
_refine_diff_density_max 1.740
_refine_diff_density_min -0.877
_refine_diff_density_rms 0.120
_refine_ls_extinction_method none
_refine_ls_goodness_of_fit_ref 1.120
_refine_ls_hydrogen_treatment mixed
_refine_ls_matrix_type full
_refine_ls_number_parameters 295
_refine_ls_number_reflns 5254
_refine_ls_number_restraints 10
_refine_ls_restrained_S_all 1.119
_refine_ls_R_factor_all 0.0432
_refine_ls_R_factor_gt 0.0308
_refine_ls_shift/su_max 0.001
_refine_ls_shift/su_mean 0.000
_refine_ls_structure_factor_coef Fsqd
_refine_ls_weighting_details 'calc w=1/[\s^2^(Fo^2^)+(0.0363P)^2^+16.4069P] where P=(Fo^2^+2Fc^2^)/3'
_refine_ls_weighting_scheme calc
_refine_ls_wR_factor_gt 0.0747
_refine_ls_wR_factor_ref 0.0863
_reflns_number_gt 4318
_reflns_number_total 5254
_reflns_threshold_expression >2sigma(I)
_cod_data_source_file ic800997d_si_001_1.cif
_cod_data_source_block compd7
_cod_depositor_comments
;
The following automatic conversions were performed:
'_symmetry_cell_setting' value 'Monoclinic' changed to 'monoclinic'
according to '/home/saulius/struct/CIF-dictionaries/cif_core.dic'
dictionary named 'cif_core.dic' version 2.4.1 from 2010-06-29.

Automatic conversion script
Id: cif_fix_enum 1527 2010-12-29 10:47:43Z saulius 
;
_cod_database_code 4306080

loop_
_symmetry_equiv_pos_as_xyz
'x, y, z'
'-x, y, -z+1/2'
'x+1/2, y+1/2, z'
'-x+1/2, y+1/2, -z+1/2'
'-x, -y, -z'
'x, -y, z-1/2'
'-x+1/2, -y+1/2, -z'
'x+1/2, -y+1/2, z-1/2'

loop_
_atom_site_label
_atom_site_type_symbol
_atom_site_fract_x
_atom_site_fract_y
_atom_site_fract_z
_atom_site_U_iso_or_equiv
_atom_site_adp_type
_atom_site_occupancy
_atom_site_symmetry_multiplicity
_atom_site_calc_flag
_atom_site_refinement_flags
_atom_site_disorder_assembly
_atom_site_disorder_group
Ag1 Ag 0.412068(9) -0.082726(16) 0.734627(18) 0.02172(6) Uani 1 1 d . . .
Ag2 Ag 0.2500 0.2500 0.5000 0.02271(8) Uani 1 2 d S . .
O1 O 0.5000 -0.1816(2) 0.7500 0.0276(6) Uani 1 2 d SD . .
H1 H 0.493(2) -0.222(2) 0.701(3) 0.041 Uiso 1 1 d D . .
N1 N 0.37380(10) 0.00773(16) 0.5686(2) 0.0184(4) Uani 1 1 d . . .
N2 N 0.32628(10) 0.15758(17) 0.5044(2) 0.0192(4) Uani 1 1 d . . .
N3 N 0.39161(10) 0.09163(17) 0.4070(2) 0.0198(4) Uani 1 1 d . . .
N4 N 0.43116(12) -0.0595(2) 0.4656(2) 0.0257(5) Uani 1 1 d D . .
H4A H 0.4463(16) -0.058(3) 0.415(3) 0.031 Uiso 1 1 d D . .
H4B H 0.4271(18) -0.1099(18) 0.493(3) 0.031 Uiso 1 1 d D . .
N5 N 0.35103(13) 0.2441(2) 0.3613(3) 0.0284(5) Uani 1 1 d D . .
H5A H 0.3668(17) 0.254(3) 0.313(3) 0.034 Uiso 1 1 d D . .
H5B H 0.3363(18) 0.289(2) 0.381(4) 0.034 Uiso 1 1 d D . .
C1 C 0.39830(12) 0.0143(2) 0.4792(2) 0.0190(5) Uani 1 1 d . . .
C2 C 0.35736(12) 0.1640(2) 0.4251(2) 0.0201(5) Uani 1 1 d . . .
C3 C 0.33699(11) 0.07919(19) 0.5745(2) 0.0177(5) Uani 1 1 d . . .
C4 C 0.30441(12) 0.0701(2) 0.6620(2) 0.0205(5) Uani 1 1 d . . .
C5 C 0.27495(13) -0.0166(2) 0.6676(3) 0.0247(5) Uani 1 1 d . . .
H5 H 0.2769 -0.0692 0.6174 0.030 Uiso 1 1 calc R . .
C6 C 0.24278(14) -0.0250(3) 0.7473(3) 0.0319(7) Uani 1 1 d . . .
H6 H 0.2221 -0.0833 0.7507 0.038 Uiso 1 1 calc R . .
C7 C 0.24082(14) 0.0516(3) 0.8221(3) 0.0341(7) Uani 1 1 d . . .
H7 H 0.2189 0.0454 0.8764 0.041 Uiso 1 1 calc R . .
C8 C 0.27083(14) 0.1376(3) 0.8181(3) 0.0309(7) Uani 1 1 d . . .
H8 H 0.2698 0.1894 0.8702 0.037 Uiso 1 1 calc R . .
C9 C 0.30238(13) 0.1473(2) 0.7370(3) 0.0252(6) Uani 1 1 d . . .
H9 H 0.3224 0.2060 0.7329 0.030 Uiso 1 1 calc R . .
O2 O 0.33568(11) 0.38875(18) 0.5375(3) 0.0380(6) Uani 1 1 d . . .
C31 C 0.41237(16) 0.4141(3) 0.7252(3) 0.0371(7) Uani 1 1 d . . .
H31A H 0.3799 0.4007 0.7579 0.056 Uiso 1 1 calc R . .
H31B H 0.4294 0.4779 0.7520 0.056 Uiso 1 1 calc R . .
H31C H 0.4439 0.3651 0.7540 0.056 Uiso 1 1 calc R . .
C32 C 0.38785(15) 0.4118(2) 0.5908(3) 0.0331(7) Uani 1 1 d . . .
C33 C 0.43054(19) 0.4361(3) 0.5248(4) 0.0493(10) Uani 1 1 d . . .
H33A H 0.4594 0.3833 0.5341 0.074 Uiso 1 1 calc R . .
H33B H 0.4522 0.4956 0.5579 0.074 Uiso 1 1 calc R . .
H33C H 0.4079 0.4453 0.4392 0.074 Uiso 1 1 calc R . .
B1 B 0.3790(2) -0.3036(3) 0.5739(4) 0.0405(9) Uani 1 1 d . A 1
F1 F 0.34785(14) -0.22371(19) 0.5950(3) 0.0441(7) Uani 0.848(5) 1 d P A 1
F2 F 0.34491(15) -0.3624(2) 0.4894(3) 0.0564(9) Uani 0.848(5) 1 d P A 1
F3 F 0.40059(13) -0.34837(19) 0.6850(2) 0.0556(7) Uani 1 1 d . A 1
F4 F 0.42900(13) -0.2680(2) 0.5438(2) 0.0461(8) Uani 0.848(5) 1 d P A 1
F1' F 0.3737(6) -0.2108(9) 0.5536(12) 0.029(3) Uiso 0.152(5) 1 d P A 2
F2' F 0.3856(9) -0.3548(14) 0.4763(17) 0.058(5) Uiso 0.152(5) 1 d P A 2
F4' F 0.2987(7) -0.3195(11) 0.5025(13) 0.043(4) Uiso 0.152(5) 1 d P A 2
B2 B 0.5000 0.1586(4) 0.7500 0.0328(11) Uani 1 2 d S . .
F5 F 0.44327(18) 0.1679(3) 0.7670(4) 0.0358(9) Uani 0.50 1 d P . .
F6 F 0.4886(3) 0.2030(4) 0.6307(4) 0.0460(11) Uani 0.50 1 d P . .
F7 F 0.5000 0.0584(2) 0.7500 0.099(2) Uani 1 2 d S . .
F8 F 0.5436(2) 0.1966(3) 0.8293(4) 0.0449(12) Uani 0.50 1 d P . .

loop_
_atom_site_aniso_label
_atom_site_aniso_U_11
_atom_site_aniso_U_22
_atom_site_aniso_U_33
_atom_site_aniso_U_23
_atom_site_aniso_U_13
_atom_site_aniso_U_12
Ag1 0.02309(11) 0.02225(11) 0.02002(10) 0.00378(7) 0.00742(7) 0.00387(7)
Ag2 0.02060(14) 0.02285(14) 0.02488(14) 0.00303(11) 0.00782(11) 0.00792(11)
O1 0.0201(14) 0.0218(15) 0.0367(17) 0.000 0.0037(13) 0.000
N1 0.0161(10) 0.0181(10) 0.0189(10) 0.0000(8) 0.0029(8) 0.0010(8)
N2 0.0171(10) 0.0199(11) 0.0198(10) 0.0004(8) 0.0050(8) 0.0032(8)
N3 0.0173(10) 0.0218(11) 0.0192(10) -0.0003(8) 0.0048(8) 0.0028(8)
N4 0.0279(13) 0.0263(12) 0.0234(12) -0.0001(9) 0.0091(10) 0.0072(10)
N5 0.0327(14) 0.0270(13) 0.0303(13) 0.0087(10) 0.0168(11) 0.0095(11)
C1 0.0144(11) 0.0215(12) 0.0183(11) -0.0023(9) 0.0013(9) 0.0002(9)
C2 0.0173(12) 0.0228(13) 0.0186(11) 0.0007(9) 0.0037(9) 0.0013(10)
C3 0.0148(11) 0.0178(11) 0.0181(11) -0.0034(9) 0.0020(8) -0.0002(9)
C4 0.0128(11) 0.0275(14) 0.0187(11) 0.0033(10) 0.0019(9) 0.0036(10)
C5 0.0188(12) 0.0273(14) 0.0259(13) 0.0044(11) 0.0047(10) -0.0005(11)
C6 0.0193(13) 0.0443(19) 0.0312(15) 0.0133(13) 0.0072(11) 0.0018(13)
C7 0.0214(14) 0.058(2) 0.0235(14) 0.0117(14) 0.0077(11) 0.0110(14)
C8 0.0280(15) 0.0432(18) 0.0193(13) -0.0001(12) 0.0049(11) 0.0096(13)
C9 0.0216(13) 0.0303(15) 0.0212(12) 0.0005(11) 0.0035(10) 0.0062(11)
O2 0.0251(12) 0.0285(12) 0.0539(16) -0.0034(11) 0.0044(11) 0.0004(9)
C31 0.0273(16) 0.0335(17) 0.046(2) -0.0052(14) 0.0063(14) 0.0030(13)
C32 0.0257(15) 0.0208(14) 0.0478(19) 0.0015(13) 0.0056(13) 0.0018(12)
C33 0.037(2) 0.056(3) 0.051(2) 0.0093(19) 0.0094(17) -0.0104(18)
B1 0.061(3) 0.0233(17) 0.044(2) -0.0061(15) 0.027(2) -0.0088(17)
F1 0.0524(17) 0.0306(13) 0.0436(15) -0.0091(11) 0.0083(13) 0.0036(11)
F2 0.0557(19) 0.0524(18) 0.0639(19) -0.0371(15) 0.0237(15) -0.0280(15)
F3 0.0690(17) 0.0446(14) 0.0582(15) 0.0170(12) 0.0279(13) 0.0003(12)
F4 0.0518(16) 0.0538(17) 0.0388(14) -0.0125(12) 0.0233(12) -0.0240(13)
B2 0.036(3) 0.020(2) 0.047(3) 0.000 0.019(2) 0.000
F5 0.032(2) 0.038(2) 0.044(2) -0.0027(18) 0.0205(18) 0.0002(17)
F6 0.058(3) 0.054(3) 0.030(2) 0.0038(19) 0.020(2) -0.007(2)
F7 0.039(2) 0.0189(15) 0.179(5) 0.000 -0.046(3) 0.000
F8 0.034(2) 0.029(2) 0.050(3) -0.0012(19) -0.015(2) -0.0076(17)

loop_
_atom_type_symbol
_atom_type_description
_atom_type_scat_dispersion_real
_atom_type_scat_dispersion_imag
_atom_type_scat_source
C C 0.0033 0.0016 'International Tables Vol C Tables 4.2.6.8 and 6.1.1.4'
H H 0.0000 0.0000 'International Tables Vol C Tables 4.2.6.8 and 6.1.1.4'
B B 0.0013 0.0007 'International Tables Vol C Tables 4.2.6.8 and 6.1.1.4'
N N 0.0061 0.0033 'International Tables Vol C Tables 4.2.6.8 and 6.1.1.4'
O O 0.0106 0.0060 'International Tables Vol C Tables 4.2.6.8 and 6.1.1.4'
F F 0.0171 0.0103 'International Tables Vol C Tables 4.2.6.8 and 6.1.1.4'
Ag Ag -0.8971 1.1015 'International Tables Vol C Tables 4.2.6.8 and 6.1.1.4'

loop_
_geom_angle_atom_site_label_1
_geom_angle_atom_site_label_2
_geom_angle_atom_site_label_3
_geom_angle
_geom_angle_site_symmetry_1
_geom_angle_site_symmetry_3
_geom_angle_publ_flag
N3 Ag1 N1 132.49(8) 6_556 . ?
N3 Ag1 O1 109.49(6) 6_556 . ?
N1 Ag1 O1 117.68(6) . . ?
N2 Ag2 N2 180.00(12) . 7_556 ?
Ag1 O1 Ag1 111.61(12) 2_656 . ?
Ag1 O1 H1 116(3) 2_656 . ?
Ag1 O1 H1 112(3) . . ?
C3 N1 C1 116.1(2) . . ?
C3 N1 Ag1 116.73(18) . . ?
C1 N1 Ag1 124.07(18) . . ?
C3 N2 C2 116.2(2) . . ?
C3 N2 Ag2 118.36(18) . . ?
C2 N2 Ag2 124.41(18) . . ?
C1 N3 C2 116.4(2) . . ?
C1 N3 Ag1 120.91(18) . 6 ?
C2 N3 Ag1 120.25(18) . 6 ?
C1 N4 H4A 120(3) . . ?
C1 N4 H4B 119(3) . . ?
H4A N4 H4B 118(4) . . ?
C2 N5 H5A 124(3) . . ?
C2 N5 H5B 119(3) . . ?
H5A N5 H5B 116(4) . . ?
N4 C1 N3 119.3(3) . . ?
N4 C1 N1 117.2(3) . . ?
N3 C1 N1 123.4(2) . . ?
N5 C2 N3 119.8(2) . . ?
N5 C2 N2 117.3(2) . . ?
N3 C2 N2 122.9(2) . . ?
N1 C3 N2 124.4(2) . . ?
N1 C3 C4 117.9(2) . . ?
N2 C3 C4 117.7(2) . . ?
C9 C4 C5 120.4(3) . . ?
C9 C4 C3 120.6(3) . . ?
C5 C4 C3 119.0(3) . . ?
C6 C5 C4 119.5(3) . . ?
C6 C5 H5 120.3 . . ?
C4 C5 H5 120.3 . . ?
C7 C6 C5 120.1(3) . . ?
C7 C6 H6 119.9 . . ?
C5 C6 H6 119.9 . . ?
C6 C7 C8 120.6(3) . . ?
C6 C7 H7 119.7 . . ?
C8 C7 H7 119.7 . . ?
C7 C8 C9 119.7(3) . . ?
C7 C8 H8 120.2 . . ?
C9 C8 H8 120.2 . . ?
C8 C9 C4 119.7(3) . . ?
C8 C9 H9 120.1 . . ?
C4 C9 H9 120.1 . . ?
C32 C31 H31A 109.5 . . ?
C32 C31 H31B 109.5 . . ?
H31A C31 H31B 109.5 . . ?
C32 C31 H31C 109.5 . . ?
H31A C31 H31C 109.5 . . ?
H31B C31 H31C 109.5 . . ?
O2 C32 C31 121.3(3) . . ?
O2 C32 C33 121.6(4) . . ?
C31 C32 C33 117.0(3) . . ?
C32 C33 H33A 109.5 . . ?
C32 C33 H33B 109.5 . . ?
H33A C33 H33B 109.5 . . ?
C32 C33 H33C 109.5 . . ?
H33A C33 H33C 109.5 . . ?
H33B C33 H33C 109.5 . . ?
F1 B1 F2 113.4(4) . . ?
F1 B1 F3 103.7(3) . . ?
F1 B1 F4 107.2(3) . . ?
F2 B1 F3 112.0(3) . . ?
F2 B1 F4 111.6(3) . . ?
F3 B1 F4 108.4(4) . . ?
F5 B2 F6 102.3(3) . . ?
F5 B2 F7 95.2(3) . . ?
F5 B2 F8 115.7(4) . . ?
F6 B2 F7 114.6(3) . . ?
F6 B2 F8 112.4(4) . . ?
F7 B2 F8 114.9(3) . . ?

loop_
_geom_bond_atom_site_label_1
_geom_bond_atom_site_label_2
_geom_bond_distance
_geom_bond_site_symmetry_2
_geom_bond_publ_flag
Ag1 N3 2.240(2) 6_556 ?
Ag1 N1 2.246(2) . ?
Ag1 O1 2.4387(18) . ?
Ag2 N2 2.193(2) . ?
Ag2 N2 2.193(2) 7_556 ?
O1 Ag1 2.4387(18) 2_656 ?
O1 H1 0.787(18) . ?
N1 C3 1.333(3) . ?
N1 C1 1.360(3) . ?
N2 C3 1.338(3) . ?
N2 C2 1.367(3) . ?
N3 C1 1.346(4) . ?
N3 C2 1.348(3) . ?
N3 Ag1 2.240(2) 6 ?
N4 C1 1.323(4) . ?
N4 H4A 0.787(18) . ?
N4 H4B 0.787(18) . ?
N5 C2 1.321(4) . ?
N5 H5A 0.787(18) . ?
N5 H5B 0.787(18) . ?
C3 C4 1.480(4) . ?
C4 C9 1.399(4) . ?
C4 C5 1.400(4) . ?
C5 C6 1.393(4) . ?
C5 H5 0.9500 . ?
C6 C7 1.391(5) . ?
C6 H6 0.9500 . ?
C7 C8 1.395(5) . ?
C7 H7 0.9500 . ?
C8 C9 1.396(4) . ?
C8 H8 0.9500 . ?
C9 H9 0.9500 . ?
O2 C32 1.222(4) . ?
C31 C32 1.495(5) . ?
C31 H31A 0.9800 . ?
C31 H31B 0.9800 . ?
C31 H31C 0.9800 . ?
C32 C33 1.499(6) . ?
C33 H33A 0.9800 . ?
C33 H33B 0.9800 . ?
C33 H33C 0.9800 . ?
B1 F1 1.395(5) . ?
B1 F2 1.330(5) . ?
B1 F3 1.385(5) . ?
B1 F4 1.425(5) . ?
B2 F5 1.420(4) . ?
B2 F7 1.391(6) . ?
B2 F6 1.475(5) . ?
B2 F8 1.253(4) . ?
